data_7122523
loop_
_publ_author_name
'Francuz, Jovana'
'Popsavin, Mirjana'
'Djoki\'c, Sanja'
'Koji\'c, Vesna'
'Srdi\'c-Raji\'c, Tatjana'
'Rodi\'c, Marko V'
'Jakimov, Dimitar'
'Popsavin, Velimir'

_publ_section_title
;
 Novel <i>O</i>-methyl goniofufurone and 7-<i>epi</i>-goniofufurone
 derivatives: synthesis, <i>in vitro</i> cytotoxicity and SAR analysis.
;
_journal_issue 12
_journal_name_full MedChemComm
_journal_page_first 2017
_journal_page_last 2027
_journal_paper_doi 10.1039/c8md00431e
_journal_volume 9
_journal_year 2018
_chemical_absolute_configuration syn
_chemical_compound_source synthetic
_chemical_formula_moiety 'C14 H16 O5'
_chemical_formula_sum 'C14 H16 O5'
_chemical_formula_weight 264.27
_chemical_melting_point 396
_chemical_name_common ' 3,6-Anhydro-2-deoxy-7-O-methyl-7-C-phenyl-D-glycero-D-ido-heptono-1,4-lactone'
_chemical_name_systematic ' 3,6-Anhydro-2-deoxy-7-O-methyl-7-C-phenyl-D-glycero-D-ido-heptono-1,4-lactone'
_space_group_IT_number 4
_space_group_name_Hall 'P 2yb'
_space_group_name_H-M_alt 'P 1 21 1'
_symmetry_cell_setting monoclinic
_symmetry_Int_Tables_number 4
_symmetry_space_group_name_Hall 'P 2yb'
_symmetry_space_group_name_H-M 'P 1 21 1'
_atom_sites_solution_hydrogens mixed
_atom_sites_solution_primary dual
_atom_sites_solution_secondary dual
_audit_creation_date 2015-10-06T20:44:14-00:00
_audit_creation_method 'WinGX routine CIF_UPDATE'
_audit_update_record
;
2018-05-15 deposited with the CCDC.
2018-10-24 downloaded from the CCDC.
;
_cell_angle_alpha 90
_cell_angle_beta 91.533(3)
_cell_angle_gamma 90
_cell_formula_units_Z 2
_cell_length_a 7.6832(2)
_cell_length_b 7.5202(3)
_cell_length_c 11.6492(4)
_cell_measurement_reflns_used 6582
_cell_measurement_temperature 294(2)
_cell_measurement_theta_max 28.938
_cell_measurement_theta_min 3.51
_cell_volume 672.84(4)
_computing_cell_refinement
;
        CrysAlisPro, Agilent Technologies,
        Version 1.171.37.35 (release 13-08-2014 CrysAlis171 .NET)
        (compiled Aug 13 2014,18:06:01)
;
_computing_data_collection
;
        CrysAlisPro, Agilent Technologies,
        Version 1.171.37.35 (release 13-08-2014 CrysAlis171 .NET)
        (compiled Aug 13 2014,18:06:01)
;
_computing_data_reduction
;
        CrysAlisPro, Agilent Technologies,
        Version 1.171.37.35 (release 13-08-2014 CrysAlis171 .NET)
        (compiled Aug 13 2014,18:06:01)
;
_computing_molecular_graphics 'Mercury CSD (Macrae et al., 2008)'
_computing_publication_material 'SHELXLE (H\"ubschle et al., 2011)'
_computing_structure_refinement 'SHELXL-2014/7 (Sheldrick, 2015b)'
_computing_structure_solution 'SHELXT 2014/5 (Sheldrick, 2015a)'
_diffrn_ambient_temperature 294(2)
_diffrn_detector 'CCD area detector'
_diffrn_detector_area_resol_mean 16.328
_diffrn_detector_type 'Sapphire3 (Oxford Diffraction)'
_diffrn_measured_fraction_theta_full 0.999
_diffrn_measured_fraction_theta_max 0.944
_diffrn_measurement_device '\k-geometry diffractometer'
_diffrn_measurement_device_type 'Gemini S (Oxford Diffraction)'
_diffrn_measurement_method '\w scans'
_diffrn_measurement_specimen_support 'glass fiber'
_diffrn_orient_matrix_UB_11 0.0883379
_diffrn_orient_matrix_UB_12 -0.0077473
_diffrn_orient_matrix_UB_13 -0.015533
_diffrn_orient_matrix_UB_21 -0.0142959
_diffrn_orient_matrix_UB_22 -0.0902266
_diffrn_orient_matrix_UB_23 -0.0152998
_diffrn_orient_matrix_UB_31 -0.0228795
_diffrn_orient_matrix_UB_32 0.0263993
_diffrn_orient_matrix_UB_33 -0.0568577
_diffrn_radiation_monochromator graphite
_diffrn_radiation_probe x-ray
_diffrn_radiation_type MoK\a
_diffrn_radiation_wavelength 0.71073
_diffrn_reflns_av_R_equivalents 0.0175
_diffrn_reflns_av_unetI/netI 0.0171
_diffrn_reflns_Laue_measured_fraction_full 0.999
_diffrn_reflns_Laue_measured_fraction_max 0.944
_diffrn_reflns_limit_h_max 10
_diffrn_reflns_limit_h_min -10
_diffrn_reflns_limit_k_max 10
_diffrn_reflns_limit_k_min -10
_diffrn_reflns_limit_l_max 15
_diffrn_reflns_limit_l_min -15
_diffrn_reflns_number 14574
_diffrn_reflns_point_group_measured_fraction_full 0.999
_diffrn_reflns_point_group_measured_fraction_max 0.911
_diffrn_reflns_theta_full 26.32
_diffrn_reflns_theta_max 28.946
_diffrn_reflns_theta_min 2.652
_diffrn_source 'fine focus sealed X-ray tube'
_diffrn_source_type 'Enhance (Mo) (Oxford Diffraction)'
_exptl_absorpt_coefficient_mu 0.099
_exptl_absorpt_correction_T_max 1
_exptl_absorpt_correction_T_min 0.93743
_exptl_absorpt_correction_type multi-scan
_exptl_absorpt_process_details
;
        CrysAlisPro, Agilent Technologies,
        Version 1.171.37.35 (release 13-08-2014 CrysAlis171 .NET)
        (compiled Aug 13 2014,18:06:01)
        Empirical absorption correction using spherical harmonics,
 implemented in SCALE3 ABSPACK scaling algorithm.
;
_exptl_crystal_colour colorless
_exptl_crystal_density_diffrn 1.304
_exptl_crystal_description block
_exptl_crystal_F_000 280
_exptl_crystal_size_max 0.6
_exptl_crystal_size_mid 0.33
_exptl_crystal_size_min 0.28
_refine_diff_density_max 0.16
_refine_diff_density_min -0.179
_refine_diff_density_rms 0.04
_refine_ls_abs_structure_details
; Absolute structure parameter is meaningless because the compound is a 
 weak anomalous scatterer.

_refine_ls_abs_structure_details

 Flack x determined using 1250 quotients [(I+)-(I-)]/[(I+)+(I-)]
 (Parsons, Flack and Wagner, Acta Cryst. B69 (2013) 249-259).

_refine_ls_abs_structure_Flack          -0.4(2)
;
_refine_ls_extinction_method none
_refine_ls_goodness_of_fit_ref 1.063
_refine_ls_hydrogen_treatment mixed
_refine_ls_matrix_type full
_refine_ls_number_parameters 176
_refine_ls_number_reflns 3236
_refine_ls_number_restraints 2
_refine_ls_restrained_S_all 1.063
_refine_ls_R_factor_all 0.0411
_refine_ls_R_factor_gt 0.0387
_refine_ls_shift/su_max 0
_refine_ls_shift/su_mean 0
_refine_ls_structure_factor_coef Fsqd
_refine_ls_weighting_details 'w=1/[\s^2^(Fo^2^)+(0.0506P)^2^+0.0972P] where P=(Fo^2^+2Fc^2^)/3'
_refine_ls_weighting_scheme calc
_refine_ls_wR_factor_gt 0.0961
_refine_ls_wR_factor_ref 0.098
_reflns_Friedel_coverage 0.797
_reflns_Friedel_fraction_full 0.999
_reflns_Friedel_fraction_max 0.872
_reflns_number_gt 3035
_reflns_number_total 3236
_reflns_threshold_expression 'I > 2\s(I)'
_cod_data_source_file c8md00431e2.cif
_cod_data_source_block 3
_cod_depositor_comments 'Adding full bibliography for 7122519--7122524.cif.'
_cod_original_sg_symbol_H-M 'P 21'
_cod_database_code 7122523
_shelx_space_group_comment
;
The symmetry employed for this shelxl refinement is uniquely defined
by the following loop, which should always be used as a source of
symmetry information in preference to the above space-group names.
        They are only intended as comments.
;
_cell_oxdiff_length_a 7.6819(3)
_cell_oxdiff_length_b 7.5195(3)
_cell_oxdiff_length_c 11.6520(5)
_cell_oxdiff_angle_alpha 89.998(3)
_cell_oxdiff_angle_beta 91.502(3)
_cell_oxdiff_angle_gamma 90.010(3)
_cell_oxdiff_volume 672.83(4)
_cell_oxdiff_measurement_reflns_used 6582
_shelx_estimated_absorpt_t_min 0.943
_shelx_estimated_absorpt_t_max 0.973
_shelx_shelxl_version_number 2014/7

loop_
_symmetry_equiv_pos_as_xyz
'x, y, z'
'-x, y+1/2, -z'

loop_
_atom_site_label
_atom_site_type_symbol
_atom_site_fract_x
_atom_site_fract_y
_atom_site_fract_z
_atom_site_U_iso_or_equiv
_atom_site_adp_type
_atom_site_occupancy
_atom_site_site_symmetry_order
_atom_site_calc_flag
_atom_site_refinement_flags_posn
_atom_site_refinement_flags_adp
O1 O 0.64604(19) 0.7000(3) 0.99983(17) 0.0656(5) Uani 1 1 d . .
O3 O 0.2617(2) 0.6669(2) 0.74251(13) 0.0515(4) Uani 1 1 d . .
O4 O 0.35974(16) 0.7184(2) 1.00176(12) 0.0436(4) Uani 1 1 d . .
O5 O -0.06760(18) 0.6936(3) 0.85931(16) 0.0609(5) Uani 1 1 d D .
H5A H -0.138(3) 0.690(5) 0.912(2) 0.073 Uiso 1 1 d D U
O7 O 0.0161(2) 0.2728(2) 0.80605(14) 0.0548(5) Uani 1 1 d . .
C1 C 0.5128(2) 0.7472(3) 0.95239(18) 0.0426(5) Uani 1 1 d . .
C2 C 0.4864(3) 0.8428(4) 0.8406(2) 0.0483(5) Uani 1 1 d . .
H2A H 0.5565 0.7902 0.7815 0.058 Uiso 1 1 calc R U
H2B H 0.5165 0.9675 0.8483 0.058 Uiso 1 1 calc R U
C3 C 0.2939(3) 0.8201(3) 0.81250(19) 0.0429(4) Uani 1 1 d . .
H3 H 0.2434 0.9277 0.7778 0.052 Uiso 1 1 calc R U
C4 C 0.2150(2) 0.7792(3) 0.92888(18) 0.0404(5) Uani 1 1 d . .
H4 H 0.1553 0.8821 0.9612 0.049 Uiso 1 1 calc R U
C5 C 0.0923(2) 0.6246(3) 0.90419(16) 0.0388(4) Uani 1 1 d . .
H5 H 0.0763 0.5494 0.9718 0.047 Uiso 1 1 calc R U
C6 C 0.1892(2) 0.5288(3) 0.81021(17) 0.0354(4) Uani 1 1 d . .
H6 H 0.2841 0.459 0.8455 0.042 Uiso 1 1 calc R U
C7 C 0.0808(3) 0.4087(3) 0.73193(17) 0.0400(4) Uani 1 1 d . .
H7 H -0.0176 0.4766 0.6993 0.048 Uiso 1 1 calc R U
C8 C -0.1219(4) 0.1752(5) 0.7555(3) 0.0771(10) Uani 1 1 d . .
H8A H -0.1602 0.0866 0.8085 0.116 Uiso 1 1 calc R U
H8B H -0.083 0.1184 0.6869 0.116 Uiso 1 1 calc R U
H8C H -0.2166 0.254 0.7364 0.116 Uiso 1 1 calc R U
C9 C 0.1839(3) 0.3298(3) 0.63529(17) 0.0400(4) Uani 1 1 d . .
C10 C 0.3382(3) 0.2394(3) 0.6576(2) 0.0527(5) Uani 1 1 d . .
H10 H 0.3824 0.2324 0.7326 0.063 Uiso 1 1 calc R U
C11 C 0.4272(4) 0.1596(4) 0.5701(3) 0.0687(7) Uani 1 1 d . .
H11 H 0.5303 0.0989 0.5867 0.082 Uiso 1 1 calc R U
C12 C 0.3646(4) 0.1693(4) 0.4587(3) 0.0701(8) Uani 1 1 d . .
H12 H 0.4244 0.1144 0.4 0.084 Uiso 1 1 calc R U
C13 C 0.2143(4) 0.2597(4) 0.4346(2) 0.0666(8) Uani 1 1 d . .
H13 H 0.1725 0.2674 0.3591 0.08 Uiso 1 1 calc R U
C14 C 0.1227(3) 0.3407(4) 0.5221(2) 0.0531(5) Uani 1 1 d . .
H14 H 0.0204 0.4022 0.5047 0.064 Uiso 1 1 calc R U

loop_
_atom_site_aniso_label
_atom_site_aniso_U_11
_atom_site_aniso_U_22
_atom_site_aniso_U_33
_atom_site_aniso_U_23
_atom_site_aniso_U_13
_atom_site_aniso_U_12
O1 0.0323(7) 0.0943(15) 0.0699(11) -0.0002(11) -0.0031(7) 0.0004(9)
O3 0.0634(10) 0.0528(9) 0.0390(7) -0.0043(6) 0.0145(7) -0.0240(8)
O4 0.0313(6) 0.0629(9) 0.0369(7) -0.0067(7) 0.0050(5) -0.0042(7)
O5 0.0272(7) 0.0944(15) 0.0611(10) -0.0076(10) 0.0014(6) 0.0091(8)
O7 0.0558(9) 0.0630(11) 0.0456(8) 0.0000(8) 0.0036(7) -0.0293(8)
C1 0.0316(9) 0.0496(11) 0.0468(10) -0.0127(9) 0.0054(8) -0.0069(9)
C2 0.0419(10) 0.0524(12) 0.0511(12) -0.0025(10) 0.0122(9) -0.0146(10)
C3 0.0429(10) 0.0377(10) 0.0483(11) 0.0019(9) 0.0011(8) -0.0047(9)
C4 0.0299(9) 0.0444(11) 0.0473(10) -0.0101(9) 0.0060(7) 0.0039(8)
C5 0.0251(8) 0.0542(12) 0.0373(9) -0.0019(9) 0.0047(7) -0.0037(8)
C6 0.0302(8) 0.0404(10) 0.0356(9) 0.0011(8) 0.0030(7) -0.0034(7)
C7 0.0361(10) 0.0467(11) 0.0371(9) 0.0016(8) -0.0009(8) -0.0070(8)
C8 0.0742(18) 0.093(2) 0.0644(16) -0.0160(16) 0.0130(13) -0.0520(18)
C9 0.0475(11) 0.0344(9) 0.0382(10) 0.0012(8) 0.0027(8) -0.0113(9)
C10 0.0620(13) 0.0444(11) 0.0515(12) -0.0013(10) -0.0012(10) 0.0056(11)
C11 0.0757(18) 0.0555(15) 0.0754(18) -0.0036(13) 0.0143(14) 0.0113(14)
C12 0.100(2) 0.0504(14) 0.0618(16) -0.0075(12) 0.0306(15) -0.0025(15)
C13 0.099(2) 0.0622(16) 0.0391(11) -0.0003(11) 0.0081(12) -0.0138(16)
C14 0.0637(14) 0.0542(13) 0.0413(11) 0.0013(10) -0.0013(10) -0.0049(12)

loop_
_atom_type_symbol
_atom_type_description
_atom_type_scat_dispersion_real
_atom_type_scat_dispersion_imag
_atom_type_scat_source
C C 0.0033 0.0016 'International Tables Vol C Tables 4.2.6.8 and 6.1.1.4'
H H 0 0 'International Tables Vol C Tables 4.2.6.8 and 6.1.1.4'
O O 0.0106 0.006 'International Tables Vol C Tables 4.2.6.8 and 6.1.1.4'

loop_
_geom_angle_atom_site_label_1
_geom_angle_atom_site_label_2
_geom_angle_atom_site_label_3
_geom_angle
C6 O3 C3 109.62(15)
C1 O4 C4 111.36(17)
C5 O5 H5A 107(2)
C8 O7 C7 112.88(19)
O1 C1 O4 120.0(2)
O1 C1 C2 129.4(2)
O4 C1 C2 110.58(18)
C1 C2 C3 104.03(17)
C1 C2 H2A 110.9
C3 C2 H2A 110.9
C1 C2 H2B 110.9
C3 C2 H2B 110.9
H2A C2 H2B 109
O3 C3 C2 111.5(2)
O3 C3 C4 106.09(16)
C2 C3 C4 103.78(17)
O3 C3 H3 111.7
C2 C3 H3 111.7
C4 C3 H3 111.7
O4 C4 C5 109.30(18)
O4 C4 C3 105.40(15)
C5 C4 C3 104.13(17)
O4 C4 H4 112.5
C5 C4 H4 112.5
C3 C4 H4 112.5
O5 C5 C4 108.45(19)
O5 C5 C6 110.05(16)
C4 C5 C6 100.71(15)
O5 C5 H5 112.3
C4 C5 H5 112.3
C6 C5 H5 112.3
O3 C6 C7 108.51(15)
O3 C6 C5 104.98(16)
C7 C6 C5 116.32(16)
O3 C6 H6 108.9
C7 C6 H6 108.9
C5 C6 H6 108.9
O7 C7 C9 111.35(18)
O7 C7 C6 104.80(15)
C9 C7 C6 112.97(16)
O7 C7 H7 109.2
C9 C7 H7 109.2
C6 C7 H7 109.2
O7 C8 H8A 109.5
O7 C8 H8B 109.5
H8A C8 H8B 109.5
O7 C8 H8C 109.5
H8A C8 H8C 109.5
H8B C8 H8C 109.5
C10 C9 C14 118.2(2)
C10 C9 C7 121.01(18)
C14 C9 C7 120.7(2)
C11 C10 C9 120.9(2)
C11 C10 H10 119.5
C9 C10 H10 119.5
C12 C11 C10 120.4(3)
C12 C11 H11 119.8
C10 C11 H11 119.8
C13 C12 C11 119.6(3)
C13 C12 H12 120.2
C11 C12 H12 120.2
C12 C13 C14 120.6(2)
C12 C13 H13 119.7
C14 C13 H13 119.7
C9 C14 C13 120.2(2)
C9 C14 H14 119.9
C13 C14 H14 119.9

loop_
_geom_bond_atom_site_label_1
_geom_bond_atom_site_label_2
_geom_bond_distance
O1 C1 1.204(3)
O3 C6 1.427(2)
O3 C3 1.429(3)
O4 C1 1.340(2)
O4 C4 1.454(2)
O5 C5 1.421(2)
O5 H5A 0.83(2)
O7 C8 1.406(3)
O7 C7 1.435(3)
C1 C2 1.496(3)
C2 C3 1.516(3)
C2 H2A 0.97
C2 H2B 0.97
C3 C4 1.531(3)
C3 H3 0.98
C4 C5 1.520(3)
C4 H4 0.98
C5 C6 1.522(3)
C5 H5 0.98
C6 C7 1.516(3)
C6 H6 0.98
C7 C9 1.515(3)
C7 H7 0.98
C8 H8A 0.96
C8 H8B 0.96
C8 H8C 0.96
C9 C10 1.385(3)
C9 C14 1.391(3)
C10 C11 1.379(4)
C10 H10 0.93
C11 C12 1.374(5)
C11 H11 0.93
C12 C13 1.362(5)
C12 H12 0.93
C13 C14 1.394(4)
C13 H13 0.93
C14 H14 0.93

loop_
_geom_hbond_atom_site_label_D
_geom_hbond_atom_site_label_H
_geom_hbond_atom_site_label_A
_geom_hbond_distance_DH
_geom_hbond_distance_HA
_geom_hbond_distance_DA
_geom_hbond_angle_DHA
_geom_hbond_site_symmetry_A
O5 H5A O1 0.83(2) 1.98(2) 2.778(2) 163(3) 1_455

loop_
_geom_torsion_atom_site_label_1
_geom_torsion_atom_site_label_2
_geom_torsion_atom_site_label_3
_geom_torsion_atom_site_label_4
_geom_torsion
C4 O4 C1 O1 -177.9(2)
C4 O4 C1 C2 3.3(2)
O1 C1 C2 C3 165.2(3)
O4 C1 C2 C3 -16.1(3)
C6 O3 C3 C2 105.4(2)
C6 O3 C3 C4 -7.0(2)
C1 C2 C3 O3 -92.4(2)
C1 C2 C3 C4 21.4(2)
C1 O4 C4 C5 122.26(18)
C1 O4 C4 C3 10.9(2)
O3 C3 C4 O4 97.70(19)
C2 C3 C4 O4 -20.0(2)
O3 C3 C4 C5 -17.3(2)
C2 C3 C4 C5 -134.97(19)
O4 C4 C5 O5 165.10(15)
C3 C4 C5 O5 -82.66(18)
O4 C4 C5 C6 -79.37(18)
C3 C4 C5 C6 32.9(2)
C3 O3 C6 C7 153.63(17)
C3 O3 C6 C5 28.6(2)
O5 C5 C6 O3 76.5(2)
C4 C5 C6 O3 -37.8(2)
O5 C5 C6 C7 -43.4(2)
C4 C5 C6 C7 -157.71(17)
C8 O7 C7 C9 -72.8(3)
C8 O7 C7 C6 164.8(2)
O3 C6 C7 O7 178.92(17)
C5 C6 C7 O7 -63.1(2)
O3 C6 C7 C9 57.5(2)
C5 C6 C7 C9 175.53(18)
O7 C7 C9 C10 -64.7(3)
C6 C7 C9 C10 53.0(3)
O7 C7 C9 C14 113.0(2)
C6 C7 C9 C14 -129.4(2)
C14 C9 C10 C11 -1.1(4)
C7 C9 C10 C11 176.6(2)
C9 C10 C11 C12 0.3(5)
C10 C11 C12 C13 0.6(5)
C11 C12 C13 C14 -0.7(4)
C10 C9 C14 C13 1.0(4)
C7 C9 C14 C13 -176.7(2)
C12 C13 C14 C9 -0.1(4)
